data_2233002
loop_
_publ_author_name
'Yang, Jing-Jing'
'Zhao, Jun'

_publ_section_title
;
 Diaquabis[5-(pyrazin-2-yl-\k<i>N</i>^1^)-3-(pyridin-3-yl)-1,2,4-triazolido-\k<i>N</i>^1^]cadmium
;
_journal_coeditor_code XU5363
_journal_issue 12
_journal_name_full 'Acta Crystallographica Section E'
_journal_page_first m1690
_journal_paper_doi 10.1107/S1600536811045545
_journal_volume 67
_journal_year 2011
_chemical_formula_iupac '[Cd (C11 H7 N6)2 (H2 O)2]'
_chemical_formula_moiety 'C22 H18 Cd N12 O2'
_chemical_formula_sum 'C22 H18 Cd N12 O2'
_chemical_formula_weight 594.88
_chemical_name_systematic
;
Diaquabis[5-(pyrazin-2-yl-\k<i>N</i>^1^)-3-(pyridin-3-yl)-1,2,4-
triazolido-\k<i>N</i>^1^]cadmium
;
_space_group_IT_number 14
_symmetry_cell_setting monoclinic
_symmetry_space_group_name_Hall '-P 2ybc'
_symmetry_space_group_name_H-M 'P 1 21/c 1'
_atom_sites_solution_hydrogens geom
_atom_sites_solution_primary direct
_atom_sites_solution_secondary difmap
_audit_creation_method SHELXL-97
_cell_angle_alpha 90.00
_cell_angle_beta 99.102(6)
_cell_angle_gamma 90.00
_cell_formula_units_Z 2
_cell_length_a 8.640(5)
_cell_length_b 5.684(3)
_cell_length_c 23.157(13)
_cell_measurement_reflns_used 2671
_cell_measurement_temperature 296(2)
_cell_measurement_theta_max 27.45
_cell_measurement_theta_min 2.39
_cell_volume 1122.9(11)
_computing_cell_refinement 'SAINT (Bruker, 2007)'
_computing_data_collection 'SMART (Bruker, 2007)'
_computing_data_reduction 'SAINT (Bruker, 2007)'
_computing_molecular_graphics 'SHELXTL (Sheldrick, 2008)'
_computing_publication_material 'SHELXTL (Sheldrick, 2008)'
_computing_structure_refinement 'SHELXTL (Sheldrick, 2008)'
_computing_structure_solution 'SHELXTL (Sheldrick, 2008)'
_diffrn_ambient_temperature 296(2)
_diffrn_measured_fraction_theta_full 0.996
_diffrn_measured_fraction_theta_max 0.996
_diffrn_measurement_device_type 'Bruker SMART CCD'
_diffrn_measurement_method '\f and \w scans'
_diffrn_radiation_monochromator graphite
_diffrn_radiation_source 'fine-focus sealed tube'
_diffrn_radiation_type MoK\a
_diffrn_radiation_wavelength 0.71073
_diffrn_reflns_av_R_equivalents 0.0568
_diffrn_reflns_av_sigmaI/netI 0.0381
_diffrn_reflns_limit_h_max 11
_diffrn_reflns_limit_h_min -11
_diffrn_reflns_limit_k_max 7
_diffrn_reflns_limit_k_min -7
_diffrn_reflns_limit_l_max 30
_diffrn_reflns_limit_l_min -30
_diffrn_reflns_number 11387
_diffrn_reflns_theta_full 27.45
_diffrn_reflns_theta_max 27.45
_diffrn_reflns_theta_min 2.39
_exptl_absorpt_coefficient_mu 1.023
_exptl_absorpt_correction_T_max 0.815
_exptl_absorpt_correction_T_min 0.782
_exptl_absorpt_correction_type multi-scan
_exptl_absorpt_process_details '(SADABS; Sheldrick, 1996)'
_exptl_crystal_colour Colorless
_exptl_crystal_density_diffrn 1.759
_exptl_crystal_density_method 'not measured'
_exptl_crystal_description Prism
_exptl_crystal_F_000 596
_exptl_crystal_size_max 0.24
_exptl_crystal_size_mid 0.21
_exptl_crystal_size_min 0.20
_refine_diff_density_max 0.382
_refine_diff_density_min -0.815
_refine_ls_extinction_method none
_refine_ls_goodness_of_fit_ref 1.085
_refine_ls_hydrogen_treatment mixed
_refine_ls_matrix_type full
_refine_ls_number_parameters 175
_refine_ls_number_reflns 2571
_refine_ls_number_restraints 3
_refine_ls_restrained_S_all 1.085
_refine_ls_R_factor_all 0.0387
_refine_ls_R_factor_gt 0.0318
_refine_ls_shift/su_max 0.000
_refine_ls_shift/su_mean 0.000
_refine_ls_structure_factor_coef Fsqd
_refine_ls_weighting_details 'calc w=1/[\s^2^(Fo^2^)+(0.0336P)^2^+0.5415P] where P=(Fo^2^+2Fc^2^)/3'
_refine_ls_weighting_scheme calc
_refine_ls_wR_factor_gt 0.0771
_refine_ls_wR_factor_ref 0.0811
_reflns_number_gt 2251
_reflns_number_total 2571
_reflns_threshold_expression I>2sigma(I)
_cod_data_source_file xu5363.cif
_cod_data_source_block I
_cod_original_sg_symbol_H-M 'P 21/c'
_cod_database_code 2233002
_cod_database_fobs_code 2233002

loop_
_symmetry_equiv_pos_as_xyz
'x, y, z'
'-x, y+1/2, -z+1/2'
'-x, -y, -z'
'x, -y-1/2, z-1/2'

loop_
_atom_site_type_symbol
_atom_site_label
_atom_site_fract_x
_atom_site_fract_y
_atom_site_fract_z
_atom_site_U_iso_or_equiv
_atom_site_adp_type
_atom_site_calc_flag
_atom_site_refinement_flags
_atom_site_occupancy
_atom_site_symmetry_multiplicity
Cd Cd1 0.0000 1.0000 0.0000 0.02997(10) Uani d S 1 2
N N1 0.0416(2) 1.1638(3) 0.09658(9) 0.0272(4) Uani d . 1 1
N N2 0.0947(3) 1.2756(4) 0.21582(9) 0.0365(5) Uani d . 1 1
N N3 0.1919(2) 0.7738(3) 0.05584(9) 0.0295(4) Uani d . 1 1
N N4 0.2884(2) 0.5850(4) 0.05077(9) 0.0306(4) Uani d . 1 1
N N5 0.3260(2) 0.6991(3) 0.14563(9) 0.0290(4) Uani d . 1 1
N N6 0.6292(3) 0.0309(4) 0.09166(12) 0.0395(6) Uani d . 1 1
O O1 -0.1880(2) 0.7608(3) 0.03044(8) 0.0343(4) Uani d D 1 1
H H1A -0.263(3) 0.840(5) 0.0406(13) 0.051 Uiso d D 1 1
H H1B -0.227(3) 0.657(4) 0.0055(12) 0.051 Uiso d D 1 1
C C1 -0.0256(3) 1.3500(4) 0.11794(11) 0.0321(5) Uani d . 1 1
H H1 -0.0932 1.4440 0.0925 0.039 Uiso calc R 1 1
C C2 0.0024(3) 1.4061(5) 0.17639(12) 0.0346(6) Uani d . 1 1
H H2 -0.0445 1.5399 0.1890 0.042 Uiso calc R 1 1
C C3 0.1625(3) 1.0904(5) 0.19467(11) 0.0340(6) Uani d . 1 1
H H3 0.2281 0.9955 0.2206 0.041 Uiso calc R 1 1
C C4 0.1390(3) 1.0333(4) 0.13529(11) 0.0257(5) Uani d . 1 1
C C5 0.2188(3) 0.8347(4) 0.11250(10) 0.0266(5) Uani d . 1 1
C C6 0.3651(3) 0.5483(4) 0.10522(12) 0.0272(5) Uani d . 1 1
C C7 0.4792(3) 0.3558(4) 0.12057(11) 0.0288(5) Uani d . 1 1
C C8 0.5377(3) 0.3073(5) 0.17899(12) 0.0343(6) Uani d . 1 1
H H8 0.5079 0.3996 0.2085 0.041 Uiso calc R 1 1
C C9 0.6405(3) 0.1208(5) 0.19295(12) 0.0379(6) Uani d . 1 1
H H9 0.6810 0.0867 0.2317 0.045 Uiso calc R 1 1
C C10 0.6809(3) -0.0120(4) 0.14809(15) 0.0387(7) Uani d . 1 1
H H10 0.7480 -0.1390 0.1576 0.046 Uiso calc R 1 1
C C11 0.5315(3) 0.2144(5) 0.07830(12) 0.0361(6) Uani d . 1 1
H H11 0.4972 0.2485 0.0391 0.043 Uiso calc R 1 1

loop_
_atom_site_aniso_label
_atom_site_aniso_U_11
_atom_site_aniso_U_22
_atom_site_aniso_U_33
_atom_site_aniso_U_12
_atom_site_aniso_U_13
_atom_site_aniso_U_23
Cd1 0.03525(16) 0.03198(15) 0.02068(15) 0.00690(10) -0.00171(11) -0.00100(9)
N1 0.0299(10) 0.0262(9) 0.0249(10) 0.0034(8) 0.0026(8) -0.0011(8)
N2 0.0473(13) 0.0357(11) 0.0264(11) 0.0039(10) 0.0051(10) -0.0055(9)
N3 0.0328(10) 0.0286(10) 0.0265(11) 0.0071(9) 0.0029(8) -0.0022(8)
N4 0.0332(11) 0.0292(10) 0.0290(11) 0.0085(9) 0.0034(9) -0.0033(9)
N5 0.0289(10) 0.0302(10) 0.0264(10) 0.0061(8) 0.0001(8) -0.0010(8)
N6 0.0334(12) 0.0420(13) 0.0434(15) 0.0122(10) 0.0067(11) -0.0048(10)
O1 0.0345(9) 0.0326(9) 0.0357(10) 0.0041(8) 0.0055(8) -0.0061(8)
C1 0.0355(13) 0.0287(12) 0.0318(13) 0.0068(10) 0.0044(11) 0.0012(10)
C2 0.0423(14) 0.0292(12) 0.0342(14) 0.0054(11) 0.0119(11) -0.0028(11)
C3 0.0411(14) 0.0338(13) 0.0251(13) 0.0057(11) -0.0005(11) -0.0005(11)
C4 0.0249(11) 0.0282(11) 0.0237(12) 0.0012(9) 0.0029(9) 0.0017(9)
C5 0.0262(11) 0.0264(11) 0.0269(12) 0.0027(9) 0.0036(9) -0.0001(9)
C6 0.0237(11) 0.0295(11) 0.0281(13) 0.0035(9) 0.0033(10) -0.0002(10)
C7 0.0256(11) 0.0282(11) 0.0316(13) 0.0043(9) 0.0018(10) 0.0007(10)
C8 0.0331(13) 0.0359(13) 0.0330(14) 0.0057(11) 0.0030(11) -0.0010(11)
C9 0.0355(14) 0.0410(14) 0.0357(15) 0.0077(12) 0.0011(11) 0.0070(12)
C10 0.0323(13) 0.0335(14) 0.0497(19) 0.0104(11) 0.0045(13) 0.0053(11)
C11 0.0330(13) 0.0431(14) 0.0315(14) 0.0084(11) 0.0031(11) -0.0025(11)

loop_
_atom_type_symbol
_atom_type_description
_atom_type_scat_dispersion_real
_atom_type_scat_dispersion_imag
_atom_type_scat_source
C C 0.0033 0.0016 'International Tables Vol C Tables 4.2.6.8 and 6.1.1.4'
H H 0.0000 0.0000 'International Tables Vol C Tables 4.2.6.8 and 6.1.1.4'
N N 0.0061 0.0033 'International Tables Vol C Tables 4.2.6.8 and 6.1.1.4'
O O 0.0106 0.0060 'International Tables Vol C Tables 4.2.6.8 and 6.1.1.4'
Cd Cd -0.8075 1.2024 'International Tables Vol C Tables 4.2.6.8 and 6.1.1.4'

loop_
_geom_angle_atom_site_label_1
_geom_angle_atom_site_label_2
_geom_angle_atom_site_label_3
_geom_angle_site_symmetry_1
_geom_angle_site_symmetry_3
_geom_angle
O1 Cd1 O1 3_575 . 180.00(9)
O1 Cd1 N3 3_575 . 91.20(8)
O1 Cd1 N3 . . 88.80(8)
O1 Cd1 N3 3_575 3_575 88.80(8)
O1 Cd1 N3 . 3_575 91.20(8)
N3 Cd1 N3 . 3_575 180.00(9)
O1 Cd1 N1 3_575 3_575 87.30(7)
O1 Cd1 N1 . 3_575 92.70(7)
N3 Cd1 N1 . 3_575 107.04(7)
N3 Cd1 N1 3_575 3_575 72.96(7)
O1 Cd1 N1 3_575 . 92.70(7)
O1 Cd1 N1 . . 87.30(7)
N3 Cd1 N1 . . 72.96(7)
N3 Cd1 N1 3_575 . 107.04(7)
N1 Cd1 N1 3_575 . 180.00(4)
C1 N1 C4 . . 116.8(2)
C1 N1 Cd1 . . 129.95(16)
C4 N1 Cd1 . . 113.06(15)
C3 N2 C2 . . 115.8(2)
C5 N3 N4 . . 105.73(19)
C5 N3 Cd1 . . 113.59(15)
N4 N3 Cd1 . . 140.64(16)
C6 N4 N3 . . 104.86(19)
C5 N5 C6 . . 101.1(2)
C10 N6 C11 . . 117.8(2)
Cd1 O1 H1A . . 112(2)
Cd1 O1 H1B . . 115(2)
H1A O1 H1B . . 108(2)
N1 C1 C2 . . 121.9(2)
N1 C1 H1 . . 119.1
C2 C1 H1 . . 119.1
N2 C2 C1 . . 122.4(2)
N2 C2 H2 . . 118.8
C1 C2 H2 . . 118.8
N2 C3 C4 . . 122.8(2)
N2 C3 H3 . . 118.6
C4 C3 H3 . . 118.6
N1 C4 C3 . . 120.3(2)
N1 C4 C5 . . 117.6(2)
C3 C4 C5 . . 122.1(2)
N3 C5 N5 . . 114.0(2)
N3 C5 C4 . . 122.2(2)
N5 C5 C4 . . 123.8(2)
N4 C6 N5 . . 114.3(2)
N4 C6 C7 . . 123.5(2)
N5 C6 C7 . . 122.2(2)
C11 C7 C8 . . 117.3(2)
C11 C7 C6 . . 122.3(2)
C8 C7 C6 . . 120.4(2)
C9 C8 C7 . . 119.8(2)
C9 C8 H8 . . 120.1
C7 C8 H8 . . 120.1
C10 C9 C8 . . 118.3(3)
C10 C9 H9 . . 120.9
C8 C9 H9 . . 120.9
N6 C10 C9 . . 123.7(2)
N6 C10 H10 . . 118.2
C9 C10 H10 . . 118.2
N6 C11 C7 . . 123.1(3)
N6 C11 H11 . . 118.5
C7 C11 H11 . . 118.5

loop_
_geom_bond_atom_site_label_1
_geom_bond_atom_site_label_2
_geom_bond_site_symmetry_2
_geom_bond_distance
_geom_bond_publ_flag
Cd1 O1 3_575 2.312(2) ?
Cd1 O1 . 2.312(2) y
Cd1 N1 3_575 2.397(2) ?
Cd1 N1 . 2.397(2) y
Cd1 N3 . 2.323(2) y
Cd1 N3 3_575 2.323(2) ?
N1 C1 . 1.339(3) ?
N1 C4 . 1.351(3) ?
N2 C3 . 1.334(3) ?
N2 C2 . 1.338(3) ?
N3 C5 . 1.341(3) ?
N3 N4 . 1.375(3) ?
N4 C6 . 1.345(3) ?
N5 C5 . 1.347(3) ?
N5 C6 . 1.351(3) ?
N6 C10 . 1.335(4) ?
N6 C11 . 1.347(3) ?
O1 H1A . 0.850(17) ?
O1 H1B . 0.859(17) ?
C1 C2 . 1.374(4) ?
C1 H1 . 0.9300 ?
C2 H2 . 0.9300 ?
C3 C4 . 1.396(4) ?
C3 H3 . 0.9300 ?
C4 C5 . 1.464(3) ?
C6 C7 . 1.478(3) ?
C7 C11 . 1.396(4) ?
C7 C8 . 1.395(4) ?
C8 C9 . 1.388(4) ?
C8 H8 . 0.9300 ?
C9 C10 . 1.373(4) ?
C9 H9 . 0.9300 ?
C10 H10 . 0.9300 ?
C11 H11 . 0.9300 ?

loop_
_geom_hbond_atom_site_label_D
_geom_hbond_atom_site_label_H
_geom_hbond_atom_site_label_A
_geom_hbond_site_symmetry_A
_geom_hbond_distance_DH
_geom_hbond_distance_HA
_geom_hbond_distance_DA
_geom_hbond_angle_DHA
O1 H1A N6 1_465 0.850(17) 1.949(18) 2.751(3) 157(3)
O1 H1B N4 3_565 0.859(17) 1.909(17) 2.763(3) 173(3)

loop_
_geom_torsion_atom_site_label_1
_geom_torsion_atom_site_label_2
_geom_torsion_atom_site_label_3
_geom_torsion_atom_site_label_4
_geom_torsion_site_symmetry_1
_geom_torsion
O1 Cd1 N1 C1 3_575 88.8(2)
O1 Cd1 N1 C1 . -91.2(2)
N3 Cd1 N1 C1 . 179.3(2)
N3 Cd1 N1 C1 3_575 -0.7(2)
N1 Cd1 N1 C1 3_575 -49.9(6)
O1 Cd1 N1 C4 3_575 -97.06(17)
O1 Cd1 N1 C4 . 82.94(17)
N3 Cd1 N1 C4 . -6.62(16)
N3 Cd1 N1 C4 3_575 173.38(16)
N1 Cd1 N1 C4 3_575 124.2(4)
O1 Cd1 N3 C5 3_575 97.31(17)
O1 Cd1 N3 C5 . -82.69(17)
N3 Cd1 N3 C5 3_575 -5E1(6)
N1 Cd1 N3 C5 3_575 -175.14(16)
N1 Cd1 N3 C5 . 4.86(16)
O1 Cd1 N3 N4 3_575 -85.7(3)
O1 Cd1 N3 N4 . 94.3(3)
N3 Cd1 N3 N4 3_575 12E1(6)
N1 Cd1 N3 N4 3_575 1.9(3)
N1 Cd1 N3 N4 . -178.1(3)
C5 N3 N4 C6 . 0.1(3)
Cd1 N3 N4 C6 . -177.05(19)
C4 N1 C1 C2 . -0.1(4)
Cd1 N1 C1 C2 . 173.81(19)
C3 N2 C2 C1 . 2.1(4)
N1 C1 C2 N2 . -1.9(4)
C2 N2 C3 C4 . -0.4(4)
C1 N1 C4 C3 . 1.8(3)
Cd1 N1 C4 C3 . -173.18(19)
C1 N1 C4 C5 . -177.5(2)
Cd1 N1 C4 C5 . 7.6(3)
N2 C3 C4 N1 . -1.6(4)
N2 C3 C4 C5 . 177.7(2)
N4 N3 C5 N5 . -0.3(3)
Cd1 N3 C5 N5 . 177.79(16)
N4 N3 C5 C4 . 179.0(2)
Cd1 N3 C5 C4 . -2.9(3)
C6 N5 C5 N3 . 0.3(3)
C6 N5 C5 C4 . -179.0(2)
N1 C4 C5 N3 . -3.4(3)
C3 C4 C5 N3 . 177.4(2)
N1 C4 C5 N5 . 175.8(2)
C3 C4 C5 N5 . -3.5(4)
N3 N4 C6 N5 . 0.0(3)
N3 N4 C6 C7 . 178.2(2)
C5 N5 C6 N4 . -0.2(3)
C5 N5 C6 C7 . -178.4(2)
N4 C6 C7 C11 . 8.4(4)
N5 C6 C7 C11 . -173.5(2)
N4 C6 C7 C8 . -170.8(2)
N5 C6 C7 C8 . 7.2(4)
C11 C7 C8 C9 . -1.5(4)
C6 C7 C8 C9 . 177.7(2)
C7 C8 C9 C10 . -0.4(4)
C11 N6 C10 C9 . -0.3(4)
C8 C9 C10 N6 . 1.3(4)
C10 N6 C11 C7 . -1.8(4)
C8 C7 C11 N6 . 2.7(4)
C6 C7 C11 N6 . -176.5(2)
